data_4082023
loop_
_publ_author_name
'Wang, Xiufang'
'Peng, Weijie'
'Cui, Peng'
'Leng, Xuebing'
'Xia, Wei'
'Chen, Yaofeng'

_publ_section_title
;
 Synthesis and Catalytic Activity of Amido-Boratabenzene Complexes of
 Rare-Earth Metals and Zirconium and Chromium
;
_journal_issue 21
_journal_name_full Organometallics
_journal_page_first 6166
_journal_paper_doi 10.1021/om400893c
_journal_volume 32
_journal_year 2013
_chemical_formula_sum 'C29 H56 B N2 Si2 Y'
_chemical_formula_weight 588.66
_chemical_name_systematic
; 
 ? 
;
_space_group_IT_number 2
_symmetry_cell_setting triclinic
_symmetry_space_group_name_Hall '-P 1'
_symmetry_space_group_name_H-M 'P -1'
_atom_sites_solution_hydrogens geom
_atom_sites_solution_primary direct
_atom_sites_solution_secondary difmap
_audit_creation_method SHELXL-97
_cell_angle_alpha 78.263(4)
_cell_angle_beta 75.430(4)
_cell_angle_gamma 64.158(3)
_cell_formula_units_Z 2
_cell_length_a 10.817(2)
_cell_length_b 11.050(2)
_cell_length_c 16.180(3)
_cell_measurement_reflns_used 5197
_cell_measurement_temperature 140(2)
_cell_measurement_theta_max 29.83
_cell_measurement_theta_min 2.28
_cell_volume 1674.8(5)
_computing_cell_refinement 'Bruker SAINT'
_computing_data_collection 'Bruker APEX2'
_computing_data_reduction 'Bruker SAINT'
_computing_molecular_graphics 'Bruker SHELXTL'
_computing_publication_material 'Bruker SHELXTL'
_computing_structure_refinement 'SHELXL-97 (Sheldrick, 2008)'
_computing_structure_solution 'SHELXS-97 (Sheldrick, 2008)'
_diffrn_ambient_temperature 140(2)
_diffrn_measured_fraction_theta_full 0.974
_diffrn_measured_fraction_theta_max 0.974
_diffrn_measurement_device_type 'Bruker APEX-II CCD'
_diffrn_measurement_method '\f and \w scans'
_diffrn_radiation_monochromator graphite
_diffrn_radiation_source 'fine-focus sealed tube'
_diffrn_radiation_type MoK\a
_diffrn_radiation_wavelength 0.71073
_diffrn_reflns_av_R_equivalents 0.0466
_diffrn_reflns_av_sigmaI/netI 0.0915
_diffrn_reflns_limit_h_max 15
_diffrn_reflns_limit_h_min -15
_diffrn_reflns_limit_k_max 15
_diffrn_reflns_limit_k_min -13
_diffrn_reflns_limit_l_max 23
_diffrn_reflns_limit_l_min -21
_diffrn_reflns_number 16159
_diffrn_reflns_theta_full 30.59
_diffrn_reflns_theta_max 30.59
_diffrn_reflns_theta_min 1.31
_exptl_absorpt_coefficient_mu 1.831
_exptl_absorpt_correction_T_max 0.8703
_exptl_absorpt_correction_T_min 0.5666
_exptl_absorpt_correction_type multi-scan
_exptl_absorpt_process_details sadabs
_exptl_crystal_colour colourless
_exptl_crystal_density_diffrn 1.167
_exptl_crystal_density_method 'not measured'
_exptl_crystal_description block
_exptl_crystal_F_000 632
_exptl_crystal_size_max 0.35
_exptl_crystal_size_mid 0.20
_exptl_crystal_size_min 0.08
_refine_diff_density_max 1.673
_refine_diff_density_min -1.326
_refine_diff_density_rms 0.144
_refine_ls_extinction_method none
_refine_ls_goodness_of_fit_ref 1.029
_refine_ls_hydrogen_treatment constr
_refine_ls_matrix_type full
_refine_ls_number_parameters 325
_refine_ls_number_reflns 10034
_refine_ls_number_restraints 0
_refine_ls_restrained_S_all 1.029
_refine_ls_R_factor_all 0.0907
_refine_ls_R_factor_gt 0.0579
_refine_ls_shift/su_max 0.001
_refine_ls_shift/su_mean 0.000
_refine_ls_structure_factor_coef Fsqd
_refine_ls_weighting_details 'calc w=1/[\s^2^(Fo^2^)+(0.1065P)^2^+0.0000P] where P=(Fo^2^+2Fc^2^)/3'
_refine_ls_weighting_scheme calc
_refine_ls_wR_factor_gt 0.1495
_refine_ls_wR_factor_ref 0.1793
_reflns_number_gt 7347
_reflns_number_total 10034
_reflns_threshold_expression >2sigma(I)
_cod_data_source_file om400893c_si_002.cif
_cod_data_source_block mo_dm13029_0m
_cod_depositor_comments
;
The following automatic conversions were performed:

'_symmetry_cell_setting' value 'Triclinic' changed to 'triclinic'
according to /home/saulius/struct/CIF-dictionaries/cif_core.dic
dictionary named 'cif_core.dic' version 2.4.2 from 2011-04-26.

Automatic conversion script
Id: cif_fix_values 1891 2012-01-12 08:04:46Z andrius 
;
_cod_original_cell_volume 1674.8(6)
_cod_original_sg_symbol_H-M P-1
_cod_database_code 4082023

loop_
_symmetry_equiv_pos_as_xyz
'x, y, z'
'-x, -y, -z'

loop_
_atom_site_label
_atom_site_type_symbol
_atom_site_fract_x
_atom_site_fract_y
_atom_site_fract_z
_atom_site_U_iso_or_equiv
_atom_site_adp_type
_atom_site_occupancy
_atom_site_symmetry_multiplicity
_atom_site_calc_flag
_atom_site_refinement_flags
Y1 Y 0.56471(3) 0.77658(3) 0.741538(19) 0.01614(10) Uani 1 1 d .
Si1 Si 0.75362(10) 0.92706(10) 0.54569(6) 0.0224(2) Uani 1 1 d .
Si2 Si 0.89865(11) 0.47900(10) 0.80853(7) 0.0268(2) Uani 1 1 d .
N1 N 0.2198(3) 0.7885(3) 0.80236(17) 0.0169(5) Uani 1 1 d .
N2 N 0.4250(3) 0.6759(3) 0.71248(17) 0.0167(5) Uani 1 1 d .
B1 B 0.3023(4) 0.8394(4) 0.8381(2) 0.0180(7) Uani 1 1 d .
C1 C 0.3121(3) 0.9723(3) 0.8014(2) 0.0205(7) Uani 1 1 d .
H1 H 0.2504 1.0359 0.7605 0.025 Uiso 1 1 calc R
C2 C 0.4051(4) 1.0097(4) 0.8288(2) 0.0234(7) Uani 1 1 d .
C3 C 0.4937(4) 0.9182(4) 0.8844(2) 0.0270(8) Uani 1 1 d .
H3 H 0.5657 0.9417 0.8974 0.032 Uiso 1 1 calc R
C4 C 0.4875(4) 0.7937(4) 0.9215(2) 0.0251(7) Uani 1 1 d .
C5 C 0.3977(4) 0.7503(4) 0.8992(2) 0.0232(7) Uani 1 1 d .
H5 H 0.3971 0.6599 0.9241 0.028 Uiso 1 1 calc R
C6 C 0.5798(4) 0.7099(5) 0.9890(3) 0.0378(10) Uani 1 1 d .
H6A H 0.5254 0.7305 1.0466 0.057 Uiso 1 1 calc R
H6B H 0.6608 0.7327 0.9788 0.057 Uiso 1 1 calc R
H6C H 0.6118 0.6134 0.9845 0.057 Uiso 1 1 calc R
C7 C 0.4078(4) 1.1477(4) 0.7980(3) 0.0367(10) Uani 1 1 d .
H7A H 0.3366 1.2135 0.8363 0.055 Uiso 1 1 calc R
H7B H 0.3883 1.1757 0.7395 0.055 Uiso 1 1 calc R
H7C H 0.5002 1.1431 0.7983 0.055 Uiso 1 1 calc R
C8 C 0.2050(4) 0.6640(4) 0.6976(2) 0.0232(7) Uani 1 1 d .
H8A H 0.2659 0.6145 0.6486 0.035 Uiso 1 1 calc R
H8B H 0.1272 0.7435 0.6778 0.035 Uiso 1 1 calc R
H8C H 0.1684 0.6050 0.7401 0.035 Uiso 1 1 calc R
C9 C 0.2879(3) 0.7088(3) 0.73818(19) 0.0146(6) Uani 1 1 d .
C10 C 0.0668(3) 0.8368(3) 0.8335(2) 0.0188(6) Uani 1 1 d .
H10 H 0.0350 0.7736 0.8176 0.023 Uiso 1 1 calc R
C11 C 0.0323(4) 0.8338(4) 0.9304(2) 0.0285(8) Uani 1 1 d .
H11A H 0.0646 0.8943 0.9479 0.034 Uiso 1 1 calc R
H11B H 0.0821 0.7408 0.9566 0.034 Uiso 1 1 calc R
C12 C -0.1255(4) 0.8791(4) 0.9633(2) 0.0306(8) Uani 1 1 d .
H12A H -0.1560 0.8133 0.9508 0.037 Uiso 1 1 calc R
H12B H -0.1457 0.8805 1.0264 0.037 Uiso 1 1 calc R
C13 C -0.2073(4) 1.0193(4) 0.9212(2) 0.0282(8) Uani 1 1 d .
H13A H -0.3087 1.0425 0.9400 0.034 Uiso 1 1 calc R
H13B H -0.1861 1.0870 0.9399 0.034 Uiso 1 1 calc R
C14 C -0.1705(4) 1.0251(4) 0.8234(2) 0.0273(8) Uani 1 1 d .
H14A H -0.2031 0.9664 0.8042 0.033 Uiso 1 1 calc R
H14B H -0.2190 1.1189 0.7980 0.033 Uiso 1 1 calc R
C15 C -0.0133(3) 0.9789(4) 0.7921(2) 0.0229(7) Uani 1 1 d .
H15A H 0.0176 1.0431 0.8062 0.027 Uiso 1 1 calc R
H15B H 0.0081 0.9791 0.7289 0.027 Uiso 1 1 calc R
C16 C 0.5035(3) 0.5760(3) 0.6493(2) 0.0196(6) Uani 1 1 d .
H16 H 0.4524 0.6037 0.6004 0.024 Uiso 1 1 calc R
C17 C 0.5206(4) 0.4315(3) 0.6866(2) 0.0256(7) Uani 1 1 d .
H17A H 0.5684 0.4039 0.7363 0.031 Uiso 1 1 calc R
H17B H 0.4272 0.4295 0.7072 0.031 Uiso 1 1 calc R
C18 C 0.6047(4) 0.3320(4) 0.6200(3) 0.0343(9) Uani 1 1 d .
H18A H 0.5529 0.3546 0.5727 0.041 Uiso 1 1 calc R
H18B H 0.6172 0.2395 0.6468 0.041 Uiso 1 1 calc R
C19 C 0.7485(4) 0.3360(4) 0.5837(3) 0.0365(10) Uani 1 1 d .
H19A H 0.8045 0.3029 0.6298 0.044 Uiso 1 1 calc R
H19B H 0.7983 0.2751 0.5378 0.044 Uiso 1 1 calc R
C20 C 0.7347(4) 0.4786(4) 0.5474(3) 0.0318(9) Uani 1 1 d .
H20A H 0.6895 0.5074 0.4965 0.038 Uiso 1 1 calc R
H20B H 0.8288 0.4795 0.5289 0.038 Uiso 1 1 calc R
C21 C 0.6475(4) 0.5780(4) 0.6150(2) 0.0265(8) Uani 1 1 d .
H21A H 0.6978 0.5542 0.6632 0.032 Uiso 1 1 calc R
H21B H 0.6364 0.6706 0.5891 0.032 Uiso 1 1 calc R
C22 C 0.5929(4) 0.9353(4) 0.6210(2) 0.0252(7) Uani 1 1 d .
H22A H 0.5274 0.9441 0.5848 0.030 Uiso 1 1 calc R
H22B H 0.5546 1.0231 0.6447 0.030 Uiso 1 1 calc R
C23 C 0.7297(5) 1.0661(5) 0.4554(3) 0.0397(10) Uani 1 1 d .
H23A H 0.6999 1.0445 0.4099 0.060 Uiso 1 1 calc R
H23B H 0.8183 1.0756 0.4324 0.060 Uiso 1 1 calc R
H23C H 0.6584 1.1511 0.4764 0.060 Uiso 1 1 calc R
C24 C 0.8497(6) 0.7626(6) 0.4980(4) 0.0591(15) Uani 1 1 d .
H24A H 0.8742 0.6881 0.5440 0.089 Uiso 1 1 calc R
H24B H 0.9351 0.7623 0.4588 0.089 Uiso 1 1 calc R
H24C H 0.7900 0.7511 0.4663 0.089 Uiso 1 1 calc R
C25 C 0.8760(4) 0.9412(5) 0.6041(3) 0.0355(9) Uani 1 1 d .
H25A H 0.8381 1.0331 0.6203 0.053 Uiso 1 1 calc R
H25B H 0.9676 0.9213 0.5665 0.053 Uiso 1 1 calc R
H25C H 0.8862 0.8764 0.6559 0.053 Uiso 1 1 calc R
C26 C 0.7959(3) 0.6578(4) 0.7736(2) 0.0244(7) Uani 1 1 d .
H26A H 0.8566 0.6790 0.7211 0.029 Uiso 1 1 calc R
H26B H 0.7963 0.7077 0.8178 0.029 Uiso 1 1 calc R
C27 C 0.7862(7) 0.3838(5) 0.8616(4) 0.0561(14) Uani 1 1 d .
H27A H 0.7140 0.4337 0.9073 0.084 Uiso 1 1 calc R
H27B H 0.8442 0.2940 0.8862 0.084 Uiso 1 1 calc R
H27C H 0.7417 0.3743 0.8189 0.084 Uiso 1 1 calc R
C28 C 1.0181(6) 0.3892(5) 0.7141(3) 0.0576(15) Uani 1 1 d .
H28A H 0.9655 0.4086 0.6683 0.086 Uiso 1 1 calc R
H28B H 1.0578 0.2915 0.7313 0.086 Uiso 1 1 calc R
H28C H 1.0937 0.4203 0.6931 0.086 Uiso 1 1 calc R
C29 C 1.0087(5) 0.4590(5) 0.8877(3) 0.0436(11) Uani 1 1 d .
H29A H 1.0739 0.5018 0.8615 0.065 Uiso 1 1 calc R
H29B H 1.0614 0.3626 0.9038 0.065 Uiso 1 1 calc R
H29C H 0.9482 0.5021 0.9390 0.065 Uiso 1 1 calc R

loop_
_atom_site_aniso_label
_atom_site_aniso_U_11
_atom_site_aniso_U_22
_atom_site_aniso_U_33
_atom_site_aniso_U_23
_atom_site_aniso_U_13
_atom_site_aniso_U_12
Y1 0.01516(15) 0.01529(15) 0.01663(15) -0.00568(10) 0.00197(10) -0.00589(11)
Si1 0.0221(5) 0.0233(5) 0.0186(4) -0.0019(4) 0.0028(4) -0.0100(4)
Si2 0.0335(5) 0.0186(5) 0.0237(5) -0.0006(4) -0.0097(4) -0.0048(4)
N1 0.0139(12) 0.0185(13) 0.0181(12) -0.0073(10) 0.0021(10) -0.0069(10)
N2 0.0177(12) 0.0146(12) 0.0144(12) -0.0050(10) 0.0006(10) -0.0041(10)
B1 0.0153(15) 0.0225(17) 0.0159(16) -0.0094(13) 0.0038(13) -0.0079(13)
C1 0.0174(15) 0.0190(15) 0.0256(16) -0.0112(13) 0.0009(12) -0.0067(12)
C2 0.0218(16) 0.0238(16) 0.0282(17) -0.0165(14) 0.0055(13) -0.0121(13)
C3 0.0225(16) 0.036(2) 0.0281(18) -0.0194(15) 0.0080(14) -0.0171(15)
C4 0.0184(15) 0.038(2) 0.0187(16) -0.0138(14) 0.0010(12) -0.0093(14)
C5 0.0248(17) 0.0267(17) 0.0169(15) -0.0050(13) 0.0015(13) -0.0110(14)
C6 0.029(2) 0.059(3) 0.0232(19) -0.0087(18) -0.0063(15) -0.0132(19)
C7 0.030(2) 0.0259(19) 0.055(3) -0.0151(18) 0.0071(18) -0.0147(16)
C8 0.0211(16) 0.0262(17) 0.0247(17) -0.0102(14) -0.0016(13) -0.0101(13)
C9 0.0145(13) 0.0163(14) 0.0150(13) -0.0018(11) -0.0022(11) -0.0083(11)
C10 0.0161(14) 0.0197(15) 0.0216(15) -0.0073(12) 0.0012(12) -0.0084(12)
C11 0.0202(16) 0.036(2) 0.0197(16) -0.0001(14) 0.0039(13) -0.0083(15)
C12 0.0224(17) 0.039(2) 0.0256(18) -0.0052(16) 0.0074(14) -0.0133(16)
C13 0.0165(15) 0.0310(19) 0.0331(19) -0.0139(15) 0.0056(14) -0.0070(14)
C14 0.0214(16) 0.0270(18) 0.0298(19) -0.0082(15) -0.0029(14) -0.0052(14)
C15 0.0213(16) 0.0238(17) 0.0219(16) -0.0051(13) -0.0024(13) -0.0074(13)
C16 0.0210(15) 0.0164(14) 0.0185(15) -0.0067(12) 0.0012(12) -0.0055(12)
C17 0.0273(18) 0.0172(15) 0.0303(18) -0.0065(13) 0.0017(14) -0.0092(14)
C18 0.030(2) 0.0196(17) 0.048(2) -0.0130(16) 0.0077(17) -0.0099(15)
C19 0.0267(19) 0.0243(18) 0.052(3) -0.0204(18) 0.0097(17) -0.0070(15)
C20 0.0260(18) 0.0272(19) 0.037(2) -0.0166(16) 0.0134(15) -0.0108(15)
C21 0.0257(17) 0.0195(16) 0.0302(19) -0.0118(14) 0.0096(14) -0.0095(14)
C22 0.0204(16) 0.0193(16) 0.0271(17) 0.0019(13) 0.0027(13) -0.0057(13)
C23 0.047(2) 0.057(3) 0.031(2) 0.0114(19) -0.0140(18) -0.039(2)
C24 0.060(3) 0.056(3) 0.058(3) -0.033(3) 0.032(3) -0.033(3)
C25 0.033(2) 0.042(2) 0.038(2) 0.0100(18) -0.0131(17) -0.0235(19)
C26 0.0186(15) 0.0228(17) 0.0296(18) -0.0045(14) -0.0051(13) -0.0053(13)
C27 0.088(4) 0.043(3) 0.053(3) 0.016(2) -0.028(3) -0.042(3)
C28 0.055(3) 0.045(3) 0.050(3) -0.023(2) -0.013(2) 0.009(2)
C29 0.052(3) 0.041(2) 0.037(2) 0.0103(19) -0.023(2) -0.017(2)

loop_
_atom_type_symbol
_atom_type_description
_atom_type_scat_dispersion_real
_atom_type_scat_dispersion_imag
_atom_type_scat_source
C C 0.0033 0.0016 'International Tables Vol C Tables 4.2.6.8 and 6.1.1.4'
H H 0.0000 0.0000 'International Tables Vol C Tables 4.2.6.8 and 6.1.1.4'
N N 0.0061 0.0033 'International Tables Vol C Tables 4.2.6.8 and 6.1.1.4'
B B 0.0013 0.0007 'International Tables Vol C Tables 4.2.6.8 and 6.1.1.4'
Si Si 0.0817 0.0704 'International Tables Vol C Tables 4.2.6.8 and 6.1.1.4'
Y Y -2.7962 3.5667 'International Tables Vol C Tables 4.2.6.8 and 6.1.1.4'

loop_
_geom_angle_atom_site_label_1
_geom_angle_atom_site_label_2
_geom_angle_atom_site_label_3
_geom_angle
C22 Y1 C26 103.02(13)
C22 Y1 N2 108.40(12)
C26 Y1 N2 126.05(11)
C22 Y1 C1 88.48(11)
C26 Y1 C1 140.11(11)
N2 Y1 C1 83.90(9)
C22 Y1 B1 117.03(11)
C26 Y1 B1 133.89(12)
N2 Y1 B1 62.61(10)
C1 Y1 B1 32.03(11)
C22 Y1 C5 143.54(11)
C26 Y1 C5 102.47(12)
N2 Y1 C5 75.97(10)
C1 Y1 C5 55.47(11)
B1 Y1 C5 31.55(11)
C22 Y1 C3 103.90(13)
C26 Y1 C3 87.70(12)
N2 Y1 C3 124.04(10)
C1 Y1 C3 52.41(11)
B1 Y1 C3 62.23(11)
C5 Y1 C3 51.78(11)
C22 Y1 C2 84.09(12)
C26 Y1 C2 112.65(11)
N2 Y1 C2 113.23(9)
C1 Y1 C2 29.74(10)
B1 Y1 C2 54.22(11)
C5 Y1 C2 62.12(11)
C3 Y1 C2 28.81(11)
C22 Y1 C4 132.67(12)
C26 Y1 C4 83.06(11)
N2 Y1 C4 104.61(10)
C1 Y1 C4 62.25(10)
B1 Y1 C4 53.42(10)
C5 Y1 C4 28.83(11)
C3 Y1 C4 28.81(11)
C2 Y1 C4 51.68(11)
C22 Y1 C21 87.17(12)
C26 Y1 C21 87.64(11)
N2 Y1 C21 52.33(9)
C1 Y1 C21 131.49(10)
B1 Y1 C21 114.89(11)
C5 Y1 C21 119.53(11)
C3 Y1 C21 168.71(11)
C2 Y1 C21 159.25(11)
C4 Y1 C21 140.15(11)
C22 Si1 C23 115.08(19)
C22 Si1 C24 112.3(2)
C23 Si1 C24 107.7(2)
C22 Si1 C25 109.56(19)
C23 Si1 C25 105.06(19)
C24 Si1 C25 106.5(3)
C26 Si2 C28 110.3(2)
C26 Si2 C29 112.7(2)
C28 Si2 C29 107.7(2)
C26 Si2 C27 112.9(2)
C28 Si2 C27 106.6(3)
C29 Si2 C27 106.3(2)
C9 N1 C10 122.8(3)
C9 N1 B1 117.8(3)
C10 N1 B1 119.2(2)
C9 N2 C16 118.3(3)
C9 N2 Y1 128.7(2)
C16 N2 Y1 112.6(2)
C5 B1 C1 117.0(3)
C5 B1 N1 121.4(3)
C1 B1 N1 120.7(3)
C5 B1 Y1 75.69(19)
C1 B1 Y1 73.85(18)
N1 B1 Y1 110.82(19)
C2 C1 B1 119.4(3)
C2 C1 Y1 78.87(18)
B1 C1 Y1 74.13(18)
C2 C1 H1 120.3
B1 C1 H1 120.3
Y1 C1 H1 120.3
C3 C2 C1 119.7(3)
C3 C2 C7 120.2(3)
C1 C2 C7 120.1(4)
C3 C2 Y1 75.05(19)
C1 C2 Y1 71.39(17)
C7 C2 Y1 125.1(2)
C2 C3 C4 123.1(3)
C2 C3 Y1 76.14(19)
C4 C3 Y1 76.76(19)
C2 C3 H3 118.5
C4 C3 H3 118.5
Y1 C3 H3 118.5
C5 C4 C3 120.7(3)
C5 C4 C6 121.7(4)
C3 C4 C6 117.6(4)
C5 C4 Y1 72.87(19)
C3 C4 Y1 74.4(2)
C6 C4 Y1 126.2(2)
C4 C5 B1 119.9(3)
C4 C5 Y1 78.3(2)
B1 C5 Y1 72.76(19)
C4 C5 H5 120.1
B1 C5 H5 120.1
Y1 C5 H5 120.1
C4 C6 H6A 109.5
C4 C6 H6B 109.5
H6A C6 H6B 109.5
C4 C6 H6C 109.5
H6A C6 H6C 109.5
H6B C6 H6C 109.5
C2 C7 H7A 109.5
C2 C7 H7B 109.5
H7A C7 H7B 109.5
C2 C7 H7C 109.5
H7A C7 H7C 109.5
H7B C7 H7C 109.5
C9 C8 H8A 109.5
C9 C8 H8B 109.5
H8A C8 H8B 109.5
C9 C8 H8C 109.5
H8A C8 H8C 109.5
H8B C8 H8C 109.5
N2 C9 N1 118.0(3)
N2 C9 C8 123.4(3)
N1 C9 C8 118.6(3)
N1 C10 C11 110.8(3)
N1 C10 C15 112.2(3)
C11 C10 C15 110.1(3)
N1 C10 H10 107.9
C11 C10 H10 107.9
C15 C10 H10 107.9
C10 C11 C12 111.0(3)
C10 C11 H11A 109.4
C12 C11 H11A 109.4
C10 C11 H11B 109.4
C12 C11 H11B 109.4
H11A C11 H11B 108.0
C13 C12 C11 111.3(3)
C13 C12 H12A 109.4
C11 C12 H12A 109.4
C13 C12 H12B 109.4
C11 C12 H12B 109.4
H12A C12 H12B 108.0
C14 C13 C12 111.3(3)
C14 C13 H13A 109.4
C12 C13 H13A 109.4
C14 C13 H13B 109.4
C12 C13 H13B 109.4
H13A C13 H13B 108.0
C15 C14 C13 111.1(3)
C15 C14 H14A 109.4
C13 C14 H14A 109.4
C15 C14 H14B 109.4
C13 C14 H14B 109.4
H14A C14 H14B 108.0
C14 C15 C10 111.3(3)
C14 C15 H15A 109.4
C10 C15 H15A 109.4
C14 C15 H15B 109.4
C10 C15 H15B 109.4
H15A C15 H15B 108.0
N2 C16 C21 108.8(3)
N2 C16 C17 113.4(3)
C21 C16 C17 109.2(3)
N2 C16 H16 108.5
C21 C16 H16 108.5
C17 C16 H16 108.5
C18 C17 C16 111.5(3)
C18 C17 H17A 109.3
C16 C17 H17A 109.3
C18 C17 H17B 109.3
C16 C17 H17B 109.3
H17A C17 H17B 108.0
C17 C18 C19 111.0(3)
C17 C18 H18A 109.4
C19 C18 H18A 109.4
C17 C18 H18B 109.4
C19 C18 H18B 109.4
H18A C18 H18B 108.0
C20 C19 C18 111.3(3)
C20 C19 H19A 109.4
C18 C19 H19A 109.4
C20 C19 H19B 109.4
C18 C19 H19B 109.4
H19A C19 H19B 108.0
C19 C20 C21 110.8(3)
C19 C20 H20A 109.5
C21 C20 H20A 109.5
C19 C20 H20B 109.5
C21 C20 H20B 109.5
H20A C20 H20B 108.1
C16 C21 C20 111.9(3)
C16 C21 Y1 86.08(18)
C20 C21 Y1 161.8(3)
C16 C21 H21A 109.2
C20 C21 H21A 109.2
Y1 C21 H21A 59.7
C16 C21 H21B 109.2
C20 C21 H21B 109.2
Y1 C21 H21B 65.1
H21A C21 H21B 107.9
Si1 C22 Y1 128.23(17)
Si1 C22 H22A 105.2
Y1 C22 H22A 105.2
Si1 C22 H22B 105.2
Y1 C22 H22B 105.2
H22A C22 H22B 106.0
Si1 C23 H23A 109.5
Si1 C23 H23B 109.5
H23A C23 H23B 109.5
Si1 C23 H23C 109.5
H23A C23 H23C 109.5
H23B C23 H23C 109.5
Si1 C24 H24A 109.5
Si1 C24 H24B 109.5
H24A C24 H24B 109.5
Si1 C24 H24C 109.5
H24A C24 H24C 109.5
H24B C24 H24C 109.5
Si1 C25 H25A 109.5
Si1 C25 H25B 109.5
H25A C25 H25B 109.5
Si1 C25 H25C 109.5
H25A C25 H25C 109.5
H25B C25 H25C 109.5
Si2 C26 Y1 132.95(19)
Si2 C26 H26A 104.0
Y1 C26 H26A 104.0
Si2 C26 H26B 104.0
Y1 C26 H26B 104.0
H26A C26 H26B 105.5
Si2 C27 H27A 109.5
Si2 C27 H27B 109.5
H27A C27 H27B 109.5
Si2 C27 H27C 109.5
H27A C27 H27C 109.5
H27B C27 H27C 109.5
Si2 C28 H28A 109.5
Si2 C28 H28B 109.5
H28A C28 H28B 109.5
Si2 C28 H28C 109.5
H28A C28 H28C 109.5
H28B C28 H28C 109.5
Si2 C29 H29A 109.5
Si2 C29 H29B 109.5
H29A C29 H29B 109.5
Si2 C29 H29C 109.5
H29A C29 H29C 109.5
H29B C29 H29C 109.5

loop_
_geom_bond_atom_site_label_1
_geom_bond_atom_site_label_2
_geom_bond_distance
Y1 C22 2.398(3)
Y1 C26 2.400(3)
Y1 N2 2.404(3)
Y1 C1 2.730(3)
Y1 B1 2.734(4)
Y1 C5 2.773(3)
Y1 C3 2.812(3)
Y1 C2 2.826(3)
Y1 C4 2.842(3)
Y1 C21 3.000(3)
Si1 C22 1.832(4)
Si1 C23 1.869(4)
Si1 C24 1.871(5)
Si1 C25 1.881(4)
Si2 C26 1.845(4)
Si2 C28 1.870(5)
Si2 C29 1.878(5)
Si2 C27 1.883(6)
N1 C9 1.348(4)
N1 C10 1.482(4)
N1 B1 1.509(5)
N2 C9 1.336(4)
N2 C16 1.480(4)
B1 C5 1.498(5)
B1 C1 1.507(5)
C1 C2 1.429(5)
C1 H1 1.0000
C2 C3 1.403(6)
C2 C7 1.515(5)
C3 C4 1.407(6)
C3 H3 1.0000
C4 C5 1.399(5)
C4 C6 1.542(5)
C5 H5 1.0000
C6 H6A 0.9800
C6 H6B 0.9800
C6 H6C 0.9800
C7 H7A 0.9800
C7 H7B 0.9800
C7 H7C 0.9800
C8 C9 1.515(4)
C8 H8A 0.9800
C8 H8B 0.9800
C8 H8C 0.9800
C10 C11 1.515(5)
C10 C15 1.531(5)
C10 H10 1.0000
C11 C12 1.534(5)
C11 H11A 0.9900
C11 H11B 0.9900
C12 C13 1.526(6)
C12 H12A 0.9900
C12 H12B 0.9900
C13 C14 1.525(5)
C13 H13A 0.9900
C13 H13B 0.9900
C14 C15 1.524(5)
C14 H14A 0.9900
C14 H14B 0.9900
C15 H15A 0.9900
C15 H15B 0.9900
C16 C21 1.525(5)
C16 C17 1.534(5)
C16 H16 1.0000
C17 C18 1.521(5)
C17 H17A 0.9900
C17 H17B 0.9900
C18 C19 1.534(6)
C18 H18A 0.9900
C18 H18B 0.9900
C19 C20 1.521(6)
C19 H19A 0.9900
C19 H19B 0.9900
C20 C21 1.535(5)
C20 H20A 0.9900
C20 H20B 0.9900
C21 H21A 0.9900
C21 H21B 0.9900
C22 H22A 0.9900
C22 H22B 0.9900
C23 H23A 0.9800
C23 H23B 0.9800
C23 H23C 0.9800
C24 H24A 0.9800
C24 H24B 0.9800
C24 H24C 0.9800
C25 H25A 0.9800
C25 H25B 0.9800
C25 H25C 0.9800
C26 H26A 0.9900
C26 H26B 0.9900
C27 H27A 0.9800
C27 H27B 0.9800
C27 H27C 0.9800
C28 H28A 0.9800
C28 H28B 0.9800
C28 H28C 0.9800
C29 H29A 0.9800
C29 H29B 0.9800
C29 H29C 0.9800

loop_
_geom_torsion_atom_site_label_1
_geom_torsion_atom_site_label_2
_geom_torsion_atom_site_label_3
_geom_torsion_atom_site_label_4
_geom_torsion
C22 Y1 N2 C9 -97.6(3)
C26 Y1 N2 C9 140.0(3)
C1 Y1 N2 C9 -11.3(3)
B1 Y1 N2 C9 13.9(3)
C5 Y1 N2 C9 44.6(3)
C3 Y1 N2 C9 24.4(3)
C2 Y1 N2 C9 -6.2(3)
C4 Y1 N2 C9 48.0(3)
C21 Y1 N2 C9 -168.8(3)
C22 Y1 N2 C16 74.6(2)
C26 Y1 N2 C16 -47.8(3)
C1 Y1 N2 C16 160.9(2)
B1 Y1 N2 C16 -173.9(2)
C5 Y1 N2 C16 -143.2(2)
C3 Y1 N2 C16 -163.4(2)
C2 Y1 N2 C16 166.0(2)
C4 Y1 N2 C16 -139.9(2)
C21 Y1 N2 C16 3.4(2)
C9 N1 B1 C5 -77.7(4)
C10 N1 B1 C5 107.4(3)
C9 N1 B1 C1 91.0(4)
C10 N1 B1 C1 -84.0(4)
C9 N1 B1 Y1 7.9(4)
C10 N1 B1 Y1 -167.1(2)
C22 Y1 B1 C5 -153.5(2)
C26 Y1 B1 C5 -6.1(3)
N2 Y1 B1 C5 108.8(2)
C1 Y1 B1 C5 -124.1(3)
C3 Y1 B1 C5 -61.4(2)
C2 Y1 B1 C5 -94.1(2)
C4 Y1 B1 C5 -28.8(2)
C21 Y1 B1 C5 106.4(2)
C22 Y1 B1 C1 -29.3(2)
C26 Y1 B1 C1 118.0(2)
N2 Y1 B1 C1 -127.1(2)
C5 Y1 B1 C1 124.1(3)
C3 Y1 B1 C1 62.7(2)
C2 Y1 B1 C1 29.99(18)
C4 Y1 B1 C1 95.3(2)
C21 Y1 B1 C1 -129.45(19)
C22 Y1 B1 N1 87.9(3)
C26 Y1 B1 N1 -124.7(2)
N2 Y1 B1 N1 -9.8(2)
C1 Y1 B1 N1 117.3(3)
C5 Y1 B1 N1 -118.6(3)
C3 Y1 B1 N1 180.0(3)
C2 Y1 B1 N1 147.3(3)
C4 Y1 B1 N1 -147.4(3)
C21 Y1 B1 N1 -12.2(3)
C5 B1 C1 C2 -2.9(4)
N1 B1 C1 C2 -172.0(3)
Y1 B1 C1 C2 -67.0(3)
C5 B1 C1 Y1 64.1(3)
N1 B1 C1 Y1 -105.0(3)
C22 Y1 C1 C2 -80.7(2)
C26 Y1 C1 C2 27.9(3)
N2 Y1 C1 C2 170.6(2)
B1 Y1 C1 C2 125.2(3)
C5 Y1 C1 C2 93.4(2)
C3 Y1 C1 C2 28.2(2)
C4 Y1 C1 C2 60.6(2)
C21 Y1 C1 C2 -165.6(2)
C22 Y1 C1 B1 154.1(2)
C26 Y1 C1 B1 -97.2(2)
N2 Y1 C1 B1 45.44(19)
C5 Y1 C1 B1 -31.71(19)
C3 Y1 C1 B1 -97.0(2)
C2 Y1 C1 B1 -125.2(3)
C4 Y1 C1 B1 -64.6(2)
C21 Y1 C1 B1 69.2(2)
B1 C1 C2 C3 4.8(5)
Y1 C1 C2 C3 -59.7(3)
B1 C1 C2 C7 -175.1(3)
Y1 C1 C2 C7 120.4(3)
B1 C1 C2 Y1 64.5(3)
C22 Y1 C2 C3 -133.6(2)
C26 Y1 C2 C3 -31.9(2)
N2 Y1 C2 C3 118.9(2)
C1 Y1 C2 C3 129.1(3)
B1 Y1 C2 C3 96.8(2)
C5 Y1 C2 C3 60.6(2)
C4 Y1 C2 C3 28.3(2)
C21 Y1 C2 C3 160.8(3)
C22 Y1 C2 C1 97.3(2)
C26 Y1 C2 C1 -161.0(2)
N2 Y1 C2 C1 -10.2(2)
B1 Y1 C2 C1 -32.3(2)
C5 Y1 C2 C1 -68.5(2)
C3 Y1 C2 C1 -129.1(3)
C4 Y1 C2 C1 -100.8(2)
C21 Y1 C2 C1 31.7(4)
C22 Y1 C2 C7 -16.9(3)
C26 Y1 C2 C7 84.8(3)
N2 Y1 C2 C7 -124.4(3)
C1 Y1 C2 C7 -114.2(4)
B1 Y1 C2 C7 -146.5(4)
C5 Y1 C2 C7 177.3(4)
C3 Y1 C2 C7 116.7(4)
C4 Y1 C2 C7 145.0(4)
C21 Y1 C2 C7 -82.4(4)
C1 C2 C3 C4 -5.9(5)
C7 C2 C3 C4 174.0(3)
Y1 C2 C3 C4 -63.7(3)
C1 C2 C3 Y1 57.8(3)
C7 C2 C3 Y1 -122.3(3)
C22 Y1 C3 C2 47.9(2)
C26 Y1 C3 C2 150.8(2)
N2 Y1 C3 C2 -76.1(2)
C1 Y1 C3 C2 -29.1(2)
B1 Y1 C3 C2 -65.6(2)
C5 Y1 C3 C2 -101.4(2)
C4 Y1 C3 C2 -129.5(3)
C21 Y1 C3 C2 -143.6(5)
C22 Y1 C3 C4 177.4(2)
C26 Y1 C3 C4 -79.8(2)
N2 Y1 C3 C4 53.4(2)
C1 Y1 C3 C4 100.4(2)
B1 Y1 C3 C4 63.9(2)
C5 Y1 C3 C4 28.11(19)
C2 Y1 C3 C4 129.5(3)
C21 Y1 C3 C4 -14.1(6)
C2 C3 C4 C5 4.9(5)
Y1 C3 C4 C5 -58.6(3)
C2 C3 C4 C6 -173.5(3)
Y1 C3 C4 C6 123.1(3)
C2 C3 C4 Y1 63.4(3)
C22 Y1 C4 C5 126.4(2)
C26 Y1 C4 C5 -132.3(2)
N2 Y1 C4 C5 -6.7(2)
C1 Y1 C4 C5 68.1(2)
B1 Y1 C4 C5 31.5(2)
C3 Y1 C4 C5 129.9(3)
C2 Y1 C4 C5 101.5(2)
C21 Y1 C4 C5 -54.4(3)
C22 Y1 C4 C3 -3.4(3)
C26 Y1 C4 C3 97.9(2)
N2 Y1 C4 C3 -136.6(2)
C1 Y1 C4 C3 -61.7(2)
B1 Y1 C4 C3 -98.3(2)
C5 Y1 C4 C3 -129.9(3)
C2 Y1 C4 C3 -28.3(2)
C21 Y1 C4 C3 175.7(2)
C22 Y1 C4 C6 -116.5(4)
C26 Y1 C4 C6 -15.2(4)
N2 Y1 C4 C6 110.3(3)
C1 Y1 C4 C6 -174.8(4)
B1 Y1 C4 C6 148.6(4)
C5 Y1 C4 C6 117.1(5)
C3 Y1 C4 C6 -113.1(4)
C2 Y1 C4 C6 -141.4(4)
C21 Y1 C4 C6 62.7(4)
C3 C4 C5 B1 -2.7(5)
C6 C4 C5 B1 175.5(3)
Y1 C4 C5 B1 -62.1(3)
C3 C4 C5 Y1 59.3(3)
C6 C4 C5 Y1 -122.4(3)
C1 B1 C5 C4 1.8(4)
N1 B1 C5 C4 170.9(3)
Y1 B1 C5 C4 65.0(3)
C1 B1 C5 Y1 -63.1(2)
N1 B1 C5 Y1 105.9(3)
C22 Y1 C5 C4 -84.6(3)
C26 Y1 C5 C4 48.8(2)
N2 Y1 C5 C4 173.3(2)
C1 Y1 C5 C4 -94.5(2)
B1 Y1 C5 C4 -126.7(3)
C3 Y1 C5 C4 -28.1(2)
C2 Y1 C5 C4 -60.4(2)
C21 Y1 C5 C4 143.2(2)
C22 Y1 C5 B1 42.0(3)
C26 Y1 C5 B1 175.5(2)
N2 Y1 C5 B1 -60.0(2)
C1 Y1 C5 B1 32.19(19)
C3 Y1 C5 B1 98.6(2)
C2 Y1 C5 B1 66.3(2)
C4 Y1 C5 B1 126.7(3)
C21 Y1 C5 B1 -90.1(2)
C16 N2 C9 N1 173.0(3)
Y1 N2 C9 N1 -15.2(4)
C16 N2 C9 C8 -8.5(5)
Y1 N2 C9 C8 163.3(2)
C10 N1 C9 N2 177.1(3)
B1 N1 C9 N2 2.4(4)
C10 N1 C9 C8 -1.4(5)
B1 N1 C9 C8 -176.2(3)
C9 N1 C10 C11 140.3(3)
B1 N1 C10 C11 -45.1(4)
C9 N1 C10 C15 -96.3(4)
B1 N1 C10 C15 78.4(4)
N1 C10 C11 C12 -178.1(3)
C15 C10 C11 C12 57.3(4)
C10 C11 C12 C13 -56.3(4)
C11 C12 C13 C14 54.5(4)
C12 C13 C14 C15 -54.4(4)
C13 C14 C15 C10 56.1(4)
N1 C10 C15 C14 178.7(3)
C11 C10 C15 C14 -57.5(4)
C9 N2 C16 C21 167.5(3)
Y1 N2 C16 C21 -5.6(3)
C9 N2 C16 C17 -70.8(4)
Y1 N2 C16 C17 116.2(3)
N2 C16 C17 C18 -178.7(3)
C21 C16 C17 C18 -57.2(4)
C16 C17 C18 C19 56.8(5)
C17 C18 C19 C20 -55.1(5)
C18 C19 C20 C21 54.5(5)
N2 C16 C21 C20 -178.9(3)
C17 C16 C21 C20 56.9(4)
N2 C16 C21 Y1 4.1(2)
C17 C16 C21 Y1 -120.1(2)
C19 C20 C21 C16 -56.3(5)
C19 C20 C21 Y1 114.1(8)
C22 Y1 C21 C16 -119.0(2)
C26 Y1 C21 C16 137.9(2)
N2 Y1 C21 C16 -3.03(18)
C1 Y1 C21 C16 -33.5(3)
B1 Y1 C21 C16 -0.4(2)
C5 Y1 C21 C16 34.9(2)
C3 Y1 C21 C16 72.2(6)
C2 Y1 C21 C16 -53.9(4)
C4 Y1 C21 C16 61.6(3)
C22 Y1 C21 C20 69.9(9)
C26 Y1 C21 C20 -33.2(9)
N2 Y1 C21 C20 -174.1(9)
C1 Y1 C21 C20 155.4(8)
B1 Y1 C21 C20 -171.5(9)
C5 Y1 C21 C20 -136.2(9)
C3 Y1 C21 C20 -98.9(10)
C2 Y1 C21 C20 135.0(8)
C4 Y1 C21 C20 -109.5(9)
C23 Si1 C22 Y1 176.1(2)
C24 Si1 C22 Y1 52.3(3)
C25 Si1 C22 Y1 -65.8(3)
C26 Y1 C22 Si1 21.5(3)
N2 Y1 C22 Si1 -114.0(2)
C1 Y1 C22 Si1 163.0(3)
B1 Y1 C22 Si1 178.0(2)
C5 Y1 C22 Si1 154.85(18)
C3 Y1 C22 Si1 112.4(2)
C2 Y1 C22 Si1 133.5(3)
C4 Y1 C22 Si1 114.1(2)
C21 Y1 C22 Si1 -65.4(3)
C28 Si2 C26 Y1 96.9(3)
C29 Si2 C26 Y1 -142.6(3)
C27 Si2 C26 Y1 -22.2(3)
C22 Y1 C26 Si2 -141.8(2)
N2 Y1 C26 Si2 -17.1(3)
C1 Y1 C26 Si2 114.7(2)
B1 Y1 C26 Si2 67.8(3)
C5 Y1 C26 Si2 64.5(3)
C3 Y1 C26 Si2 114.5(3)
C2 Y1 C26 Si2 129.3(2)
C4 Y1 C26 Si2 86.0(3)
C21 Y1 C26 Si2 -55.2(3)
